data_2209069
loop_
_publ_author_name
'Samuel Robinson Jebas'
'Thailampillai Balasubramanian.'

_publ_section_title
;
 Hydrogen-bonding patterns of 2-aminopyridinium <i>p</i>-nitrobenzoate
;
_journal_coeditor_code AT2030
_journal_issue 6
_journal_name_full 'Acta Crystallographica Section E'
_journal_page_first o2209
_journal_page_last o2211
_journal_paper_doi 10.1107/S1600536806015042
_journal_volume 62
_journal_year 2006
_chemical_formula_iupac 'C5 H7 N2 +, C7 H4 N O4 -'
_chemical_formula_moiety 'C5 H7 N2 +, C7 H4 N O4 -'
_chemical_formula_sum 'C12 H11 N3 O4'
_chemical_formula_weight 261.24
_chemical_name_systematic
;
2-aminopyridinium p-nitrobenzoate
;
_space_group_IT_number 4
_symmetry_cell_setting monoclinic
_symmetry_space_group_name_Hall 'P 2yb'
_symmetry_space_group_name_H-M 'P 1 21 1'
_audit_creation_method 'WinGX routine CIF_UPDATE'
_cell_angle_alpha 90
_cell_angle_beta 99.272(6)
_cell_angle_gamma 90
_cell_formula_units_Z 2
_cell_length_a 7.9403(12)
_cell_length_b 6.7719(6)
_cell_length_c 11.1120(15)
_cell_measurement_reflns_used 25
_cell_measurement_temperature 120(2)
_cell_measurement_theta_max 27.48
_cell_measurement_theta_min 1
_cell_volume 589.70(13)
_computing_cell_refinement 'DENZO (Otwinowski & Minor, 1997) and COLLECT'
_computing_data_collection 'COLLECT (Hooft, 1998)'
_computing_data_reduction 'DENZO and COLLECT'
_computing_molecular_graphics 'PLATON (Spek, 2003)'
_computing_publication_material SHELXL97
_computing_structure_refinement 'SHELXL97 (Sheldrick, 1997)'
_computing_structure_solution 'SHELXS97 (Sheldrick, 1997)'
_diffrn_measured_fraction_theta_full 0.988
_diffrn_measured_fraction_theta_max 0.988
_diffrn_measurement_device_type 'Nonius KappaCCD?'
_diffrn_measurement_method '\f and \w'
_diffrn_radiation_type MoK\a
_diffrn_radiation_wavelength 0.71073
_diffrn_reflns_av_R_equivalents 0.0708
_diffrn_reflns_limit_h_max 10
_diffrn_reflns_limit_h_min -10
_diffrn_reflns_limit_k_max 8
_diffrn_reflns_limit_k_min -8
_diffrn_reflns_limit_l_max 12
_diffrn_reflns_limit_l_min -14
_diffrn_reflns_number 7208
_diffrn_reflns_theta_full 27.58
_diffrn_reflns_theta_max 27.58
_diffrn_reflns_theta_min 1.86
_diffrn_standards_decay_% 0
_diffrn_standards_interval_count 60
_diffrn_standards_number 3
_exptl_absorpt_coefficient_mu 0.113
_exptl_absorpt_correction_T_max 0.993
_exptl_absorpt_correction_T_min 0.983
_exptl_absorpt_correction_type none
_exptl_absorpt_process_details
;
;
_exptl_crystal_colour colourless
_exptl_crystal_density_diffrn 1.471
_exptl_crystal_density_method 'not measured'
_exptl_crystal_description block
_exptl_crystal_F_000 272
_exptl_crystal_size_max 0.3
_exptl_crystal_size_mid 0.13
_exptl_crystal_size_min 0.06
_refine_diff_density_max 0.384
_refine_diff_density_min -0.307
_refine_ls_extinction_coef 0.041(11)
_refine_ls_extinction_expression Fc^*^=kFc[1+0.001xFc^2^\l^3^/sin(2\q)]^-1/4^
_refine_ls_extinction_method SHELXL97
_refine_ls_goodness_of_fit_ref 1.045
_refine_ls_hydrogen_treatment constr
_refine_ls_matrix_type full
_refine_ls_number_parameters 173
_refine_ls_number_reflns 1463
_refine_ls_number_restraints 1
_refine_ls_restrained_S_all 1.045
_refine_ls_R_factor_gt 0.053
_refine_ls_shift/su_max 0.036
_refine_ls_structure_factor_coef Fsqd
_refine_ls_weighting_details 'calc w=1/[\s^2^(Fo^2^)+(0.0674P)^2^+0.0892P] where P=(Fo^2^+2Fc^2^)/3'
_refine_ls_weighting_scheme calc
_refine_ls_wR_factor_ref 0.1286
_reflns_number_gt 1035
_reflns_number_total 1463
_reflns_threshold_expression I>2\s(I)
_cod_data_source_file at2030.cif
_cod_data_source_block I
_cod_depositor_comments
;
The following automatic conversions were performed:
'_symmetry_cell_setting' value 'Monoclinic' changed to 'monoclinic'
according to '/home/saulius/struct/CIF-dictionaries/cif_core.dic'
dictionary named 'cif_core.dic' version 2.4.1 from
2010-06-29.

'_geom_bond_publ_flag' value 'Y' changed to 'y' according to
'/home/saulius/struct/CIF-dictionaries/cif_core.dic' dictionary named
'cif_core.dic' version 2.4.1 from 2010-06-29 (8
times).

'_geom_angle_publ_flag' value 'Y' changed to 'y' according to
'/home/saulius/struct/CIF-dictionaries/cif_core.dic' dictionary named
'cif_core.dic' version 2.4.1 from 2010-06-29 (10 times).

Automatic conversion script
Id: cif_fix_enum 1527 2010-12-29 10:47:43Z saulius 

The following automatic conversions were performed:

'_symmetry_cell_setting' value 'Monoclinic' changed to 'monoclinic'
according to /home/saulius/struct/CIF-dictionaries/cif_core.dic
dictionary named 'cif_core.dic' version 2.4.1 from
2010-06-29.

'_geom_bond_publ_flag' value 'Y' changed to 'y'
according to /home/saulius/struct/CIF-dictionaries/cif_core.dic
dictionary named 'cif_core.dic' version 2.4.1 from 2010-06-29 (8
times).

'_geom_angle_publ_flag' value 'Y' changed to 'y' according
to /home/saulius/struct/CIF-dictionaries/cif_core.dic dictionary
named 'cif_core.dic' version 2.4.1 from 2010-06-29 (10 times).

Automatic conversion script
Id: cif_fix_values 1715 2011-07-08 13:25:40Z adriana 
;
_cod_original_sg_symbol_H-M 'P 21'
_cod_database_code 2209069
_cod_database_fobs_code 2209069

loop_
_symmetry_equiv_pos_as_xyz
'x, y, z'
'-x, y+1/2, -z'

loop_
_atom_site_type_symbol
_atom_site_label
_atom_site_fract_x
_atom_site_fract_y
_atom_site_fract_z
_atom_site_U_iso_or_equiv
_atom_site_adp_type
_atom_site_calc_flag
_atom_site_refinement_flags
_atom_site_occupancy
O O1 0.6522(3) 0.2889(3) 0.6912(2) 0.0293(6) Uani d . 1
O O4 1.0654(3) 1.2352(4) 0.8212(2) 0.0370(7) Uani d . 1
O O3 1.0612(4) 1.1706(4) 0.6299(2) 0.0405(7) Uani d . 1
C C10 0.8234(4) 0.6394(5) 0.6599(3) 0.0255(8) Uani d . 1
H H10 0.7988 0.554 0.5939 0.031 Uiso calc R 1
C C11 0.9026(4) 0.8193(5) 0.6455(3) 0.0253(8) Uani d . 1
H H11 0.9301 0.8563 0.5705 0.03 Uiso calc R 1
O O2 0.6600(3) 0.3487(4) 0.8896(2) 0.0331(6) Uani d . 1
C C9 0.7809(5) 0.5866(5) 0.7717(3) 0.0235(8) Uani d . 1
C C6 0.9391(4) 0.9408(5) 0.7455(3) 0.0251(8) Uani d . 1
C C13 0.6911(4) 0.3931(5) 0.7860(3) 0.0247(8) Uani d . 1
C C8 0.8216(4) 0.7131(5) 0.8708(3) 0.0259(8) Uani d . 1
H H8 0.7954 0.6768 0.9464 0.031 Uiso calc R 1
N N3 1.0270(4) 1.1284(5) 0.7315(3) 0.0297(7) Uani d . 1
C C1 0.4211(4) 0.8976(5) 0.8091(3) 0.0247(8) Uani d . 1
C C2 0.3281(4) 0.7180(5) 0.8080(3) 0.0291(9) Uani d . 1
H H2 0.2966 0.6698 0.8796 0.035 Uiso calc R 1
C C3 0.2853(4) 0.6168(5) 0.7012(3) 0.0297(9) Uani d . 1
H H3 0.225 0.4989 0.7004 0.036 Uiso calc R 1
C C4 0.3311(4) 0.6887(6) 0.5932(3) 0.0315(9) Uani d . 1
H H4 0.2993 0.6218 0.52 0.038 Uiso calc R 1
C C5 0.4231(4) 0.8582(6) 0.5973(3) 0.0276(8) Uani d . 1
H H5 0.4562 0.906 0.5262 0.033 Uiso calc R 1
N N1 0.4676(4) 0.9593(4) 0.7034(3) 0.0246(7) Uani d . 1
H H1 0.5271 1.0654 0.7033 0.029 Uiso calc R 1
N N2 0.4648(4) 1.0073(5) 0.9079(3) 0.0321(8) Uani d . 1
H H2A 0.5213 1.1147 0.9038 0.039 Uiso calc R 1
H H2B 0.4366 0.9711 0.9761 0.039 Uiso calc R 1
C C7 0.9001(5) 0.8916(5) 0.8583(3) 0.0277(8) Uani d . 1
H H7 0.9261 0.9768 0.9243 0.033 Uiso calc R 1

loop_
_atom_site_aniso_label
_atom_site_aniso_U_11
_atom_site_aniso_U_22
_atom_site_aniso_U_33
_atom_site_aniso_U_12
_atom_site_aniso_U_13
_atom_site_aniso_U_23
O1 0.0408(15) 0.0254(13) 0.0224(13) -0.0070(11) 0.0074(11) -0.0012(11)
O4 0.0462(17) 0.0297(15) 0.0337(16) -0.0081(13) 0.0025(12) -0.0040(13)
O3 0.0543(18) 0.0381(16) 0.0326(15) -0.0129(14) 0.0173(13) 0.0039(13)
C10 0.029(2) 0.0260(19) 0.0205(19) 0.0041(16) 0.0006(15) -0.0007(17)
C11 0.0270(19) 0.026(2) 0.0236(18) 0.0008(15) 0.0052(15) 0.0032(15)
O2 0.0473(15) 0.0272(15) 0.0270(13) -0.0057(12) 0.0131(11) -0.0008(11)
C9 0.0265(18) 0.0219(18) 0.0223(18) 0.0019(15) 0.0041(14) 0.0014(14)
C6 0.0231(18) 0.0210(18) 0.031(2) 0.0003(14) 0.0056(15) 0.0014(16)
C13 0.0281(19) 0.0210(19) 0.026(2) 0.0000(15) 0.0072(15) 0.0011(15)
C8 0.032(2) 0.027(2) 0.0188(18) 0.0016(16) 0.0059(15) -0.0001(15)
N3 0.0293(17) 0.0255(17) 0.0340(19) -0.0028(14) 0.0044(14) 0.0011(15)
C1 0.0220(18) 0.027(2) 0.0253(19) 0.0023(15) 0.0040(15) 0.0021(16)
C2 0.030(2) 0.028(2) 0.030(2) -0.0027(18) 0.0074(16) 0.0050(17)
C3 0.027(2) 0.023(2) 0.038(2) -0.0028(17) 0.0034(17) 0.0007(17)
C4 0.0281(19) 0.036(2) 0.030(2) 0.0008(17) 0.0019(16) -0.0070(17)
C5 0.0308(19) 0.029(2) 0.0221(18) 0.0013(17) 0.0027(15) 0.0019(16)
N1 0.0282(16) 0.0215(15) 0.0243(16) -0.0027(13) 0.0053(12) 0.0013(13)
N2 0.046(2) 0.0284(18) 0.0239(16) -0.0055(15) 0.0102(14) 0.0014(13)
C7 0.031(2) 0.023(2) 0.0292(19) -0.0025(16) 0.0052(16) -0.0027(16)

loop_
_atom_type_symbol
_atom_type_description
_atom_type_scat_dispersion_real
_atom_type_scat_dispersion_imag
_atom_type_scat_source
C C 0.0033 0 'International Tables Vol C Tables 4.2.6.8 and 6.1.1.4'
H H 0 0 'International Tables Vol C Tables 4.2.6.8 and 6.1.1.4'
N N 0.0061 0 'International Tables Vol C Tables 4.2.6.8 and 6.1.1.4'
O O 0.0106 0 'International Tables Vol C Tables 4.2.6.8 and 6.1.1.4'

loop_
_geom_angle_atom_site_label_1
_geom_angle_atom_site_label_2
_geom_angle_atom_site_label_3
_geom_angle
_geom_angle_publ_flag
C11 C10 C9 120.6(3) ?
C11 C10 H10 119.7 ?
C9 C10 H10 119.7 ?
C6 C11 C10 118.1(3) ?
C6 C11 H11 121 ?
C10 C11 H11 121 ?
C10 C9 C8 119.4(3) ?
C10 C9 C13 120.3(3) ?
C8 C9 C13 120.3(3) ?
C11 C6 C7 122.7(3) ?
C11 C6 N3 118.2(3) ?
C7 C6 N3 119.1(3) y
O1 C13 O2 125.0(3) y
O1 C13 C9 116.9(3) y
O2 C13 C9 118.1(3) y
C7 C8 C9 120.8(3) ?
C7 C8 H8 119.6 ?
C9 C8 H8 119.6 ?
O4 N3 O3 122.8(3) y
O4 N3 C6 118.8(3) y
O3 N3 C6 118.4(3) y
N2 C1 N1 118.3(3) y
N2 C1 C2 123.6(3) y
N1 C1 C2 118.1(3) ?
C3 C2 C1 119.5(3) ?
C3 C2 H2 120.2 ?
C1 C2 H2 120.2 ?
C2 C3 C4 120.6(3) ?
C2 C3 H3 119.7 ?
C4 C3 H3 119.7 ?
C5 C4 C3 118.7(3) ?
C5 C4 H4 120.7 ?
C3 C4 H4 120.7 ?
C4 C5 N1 121.2(3) ?
C4 C5 H5 119.4 ?
N1 C5 H5 119.4 ?
C1 N1 C5 121.9(3) y
C1 N1 H1 119.1 ?
C5 N1 H1 119.1 ?
C1 N2 H2A 120 ?
C1 N2 H2B 120 ?
H2A N2 H2B 120 ?
C8 C7 C6 118.4(3) ?
C8 C7 H7 120.8 ?
C6 C7 H7 120.8 ?

loop_
_geom_bond_atom_site_label_1
_geom_bond_atom_site_label_2
_geom_bond_distance
_geom_bond_publ_flag
O1 C13 1.264(4) y
O4 N3 1.230(4) y
O3 N3 1.236(4) y
C10 C11 1.392(5) ?
C10 C9 1.386(5) ?
C10 H10 0.93 ?
C11 C6 1.376(5) ?
C11 H11 0.93 ?
O2 C13 1.253(4) y
C9 C8 1.392(5) ?
C9 C13 1.512(5) ?
C6 C7 1.379(5) ?
C6 N3 1.470(5) y
C8 C7 1.377(5) ?
C8 H8 0.93 ?
C1 N2 1.324(4) y
C1 N1 1.353(4) y
C1 C2 1.422(5) ?
C2 C3 1.365(5) ?
C2 H2 0.93 ?
C3 C4 1.396(5) ?
C3 H3 0.93 ?
C4 C5 1.357(5) ?
C4 H4 0.93 ?
C5 N1 1.360(4) y
C5 H5 0.93 ?
N1 H1 0.86 ?
N2 H2A 0.86 ?
N2 H2B 0.86 ?
C7 H7 0.93 ?

loop_
_geom_hbond_atom_site_label_D
_geom_hbond_atom_site_label_H
_geom_hbond_atom_site_label_A
_geom_hbond_site_symmetry_A
_geom_hbond_distance_DH
_geom_hbond_distance_HA
_geom_hbond_distance_DA
_geom_hbond_angle_DHA
N1 H1 O1 1_565 0.86 1.83 2.686(4) 176
N2 H2A O2 1_565 0.86 1.95 2.809(4) 176
N2 H2B O2 2_657 0.86 1.97 2.814(4) 168

loop_
_geom_torsion_atom_site_label_1
_geom_torsion_atom_site_label_2
_geom_torsion_atom_site_label_3
_geom_torsion_atom_site_label_4
_geom_torsion
C9 C10 C11 C6 0.9(5)
C11 C10 C9 C8 -1.5(5)
C11 C10 C9 C13 178.6(3)
C10 C11 C6 C7 -0.2(5)
C10 C11 C6 N3 178.4(3)
C10 C9 C13 O1 -2.6(5)
C8 C9 C13 O1 177.4(3)
C10 C9 C13 O2 177.8(3)
C8 C9 C13 O2 -2.2(5)
C10 C9 C8 C7 1.4(5)
C13 C9 C8 C7 -178.6(3)
C11 C6 N3 O4 -177.6(3)
C7 C6 N3 O4 1.0(5)
C11 C6 N3 O3 1.4(5)
C7 C6 N3 O3 180.0(3)
N2 C1 C2 C3 178.5(3)
N1 C1 C2 C3 -1.6(5)
C1 C2 C3 C4 -0.4(5)
C2 C3 C4 C5 1.8(5)
C3 C4 C5 N1 -1.2(5)
N2 C1 N1 C5 -177.9(3)
C2 C1 N1 C5 2.2(5)
C4 C5 N1 C1 -0.8(5)
C9 C8 C7 C6 -0.7(5)
C11 C6 C7 C8 0.1(5)
N3 C6 C7 C8 -178.4(3)

loop_
_cod_related_entry_id
_cod_related_entry_database
_cod_related_entry_code
1 ChemSpider 21128248
